data_7010700
loop_
_publ_author_name
'Smith, Paul D.'
'Cooney, J. Jon A.'
'McInnes, Eric J. L.'
'Beddoes, Roy L.'
'Collison, David'
'Harben, Spencer M.'
'Helliwell, Madeleine'
'Mabbs, Frank E.'
'Mandel, Alexander'
'Powell, Annie K.'
'Garner, C. David'

_publ_section_title
;
 New molybdenum(v) analogues of Amavadin and their redox properties
;
_journal_issue 20
_journal_name_full 'Journal of the Chemical Society, Dalton Transactions'
_journal_page_first 3108
_journal_paper_doi 10.1039/b102531g
_journal_year 2001
_chemical_formula_sum 'C18 H24 Mo N2 Na O10'
_chemical_formula_weight 547.32
_space_group_IT_number 70
_symmetry_cell_setting orthorhombic
_symmetry_Int_Tables_number 70
_symmetry_space_group_name_Hall '-F 2uv 2vw'
_symmetry_space_group_name_H-M 'F d d d :2'
_audit_creation_date 19100-08-10
_audit_creation_method 'by teXsan v1.7'
_audit_update_record ?
_cell_angle_alpha 90
_cell_angle_beta 90
_cell_angle_gamma 90
_cell_formula_units_Z 8
_cell_length_a 28.23(1)
_cell_length_b 30.29(1)
_cell_length_c 11.64(1)
_cell_measurement_reflns_used 24
_cell_measurement_temperature 293.2
_cell_measurement_theta_max 37.9
_cell_measurement_theta_min 31.8
_cell_volume 9953(10)
_computing_cell_refinement 'MSC/AFC Diffractometer Control'
_computing_data_collection 'MSC/AFC Diffractometer Control'
_computing_data_reduction 'teXsan (MSC, 1995)'
_computing_publication_material 'teXsan (MSC, 1995)'
_computing_structure_refinement 'teXsan (MSC, 1995)'
_computing_structure_solution
; 
SHELXS86 (Sheldrick, 1985) 
;
_diffrn_ambient_temperature 293.2
_diffrn_measurement_device 'Rigaku AFC5R'
_diffrn_measurement_method \w-2\q
_diffrn_orient_matrix_UB_11 -0.02446
_diffrn_orient_matrix_UB_12 0.02262
_diffrn_orient_matrix_UB_13 -0.01995
_diffrn_orient_matrix_UB_21 0.02471
_diffrn_orient_matrix_UB_22 0.02362
_diffrn_orient_matrix_UB_23 0.00323
_diffrn_orient_matrix_UB_31 0.00680
_diffrn_orient_matrix_UB_32 -0.00449
_diffrn_orient_matrix_UB_33 -0.08347
_diffrn_radiation_detector 'scintillation counter'
_diffrn_radiation_monochromator graphite
_diffrn_radiation_source 'Rigaku rotating anode'
_diffrn_radiation_type 'Cu K\a'
_diffrn_radiation_wavelength 1.5418
_diffrn_reflns_av_R_equivalents 0.00000
_diffrn_reflns_av_sigmaI/netI 0.140
_diffrn_reflns_limit_h_max 36
_diffrn_reflns_limit_h_min -22
_diffrn_reflns_limit_k_max 38
_diffrn_reflns_limit_k_min -26
_diffrn_reflns_limit_l_max 14
_diffrn_reflns_limit_l_min -14
_diffrn_reflns_number 2857
_diffrn_reflns_reduction_process 'Lp corrections applied'
_diffrn_reflns_theta_max 79.45
_diffrn_reflns_theta_min 2.91
_diffrn_standards_decay_% -3.02
_diffrn_standards_interval_count 150
_diffrn_standards_number 3
_exptl_absorpt_coefficient_mu 4.933
_exptl_absorpt_correction_T_max 1.000
_exptl_absorpt_correction_T_min 0.919
_exptl_absorpt_correction_type
; 
\y scans (North,Phillips & Matthews, 1968) 
;
_exptl_crystal_colour red
_exptl_crystal_density_diffrn 1.460
_exptl_crystal_density_meas ?
_exptl_crystal_description block
_exptl_crystal_F_000 4464.00
_exptl_crystal_size_max 0.25
_exptl_crystal_size_mid 0.17
_exptl_crystal_size_min 0.17
_refine_diff_density_max 0.54
_refine_diff_density_min -0.64
_refine_ls_extinction_method none
_refine_ls_goodness_of_fit_all 1.644
_refine_ls_goodness_of_fit_obs 1.944
_refine_ls_hydrogen_treatment noref
_refine_ls_matrix_type full
_refine_ls_number_constraints 0
_refine_ls_number_parameters 155
_refine_ls_number_reflns 1583
_refine_ls_number_restraints 0
_refine_ls_R_factor_all 0.1355
_refine_ls_R_factor_obs 0.0638
_refine_ls_shift/esd_max 0.0000
_refine_ls_shift/esd_mean 0.0000
_refine_ls_structure_factor_coef F
_refine_ls_weighting_details 'w = 1/[\s^2^(Fo) + 0.00002|Fo|^2^]'
_refine_ls_weighting_scheme calc
_refine_ls_wR_factor_all 0.0589
_refine_ls_wR_factor_obs 0.0532
_reflns_number_observed 1583
_reflns_number_total 2857
_reflns_observed_criterion >2.00\s(I)
_cod_data_source_file b102531g.txt
_cod_data_source_block S588
_cod_depositor_comments
;
 Removing a comment line that was accidentally concatenated to the last
 value of the _geom_torsion_publ_flag data item.

 Antanas Vaitkus,
 2018-08-08

 Correcting the data name order in the GEOM_TORSION loop.

 Antanas Vaitkus,
 2018-08-08

The following automatic conversions were performed:

'_refine_ls_weighting_scheme' value 'w = 1/[\s^2^(Fo) +
0.00002|Fo|^2^]' was changed to 'calc'. New tag
'_refine_ls_weighting_details' was created. The value of the new tag
was set to 'w = 1/[\s^2^(Fo) + 0.00002|Fo|^2^]'.

Automatic conversion script
Id: cif_fix_values 3143 2015-03-26 13:38:13Z robertas 

2023-11-21
Z value fixed to be consistent with given formula
                 miguel
;
_cod_original_formula_units_Z 16
_cod_original_cell_volume 9956(17)
_cod_original_sg_symbol_H-M 'F d d d '
_cod_original_formula_sum 'C18 H24 N2 Mo Na O10 '
_cod_database_code 7010700

loop_
_symmetry_equiv_pos_as_xyz
' +x, +y, +z'
' +x,1/2+y,1/2+z'
'1/2+x, +y,1/2+z'
'1/2+x,1/2+y, +z'
' +x,1/4-y,1/4-z'
' +x,3/4-y,3/4-z'
1/2+x,1/4-y,3/4-z
1/2+x,3/4-y,1/4-z
'1/4-x, +y,1/4-z'
1/4-x,1/2+y,3/4-z
'3/4-x, +y,3/4-z'
3/4-x,1/2+y,1/4-z
'1/4-x,1/4-y, +z'
1/4-x,3/4-y,1/2+z
3/4-x,1/4-y,1/2+z
'3/4-x,3/4-y, +z'
' -x, -y, -z'
' -x,1/2-y,1/2-z'
'1/2-x, -y,1/2-z'
'1/2-x,1/2-y, -z'
' -x,1/4+y,1/4+z'
' -x,3/4+y,3/4+z'
1/2-x,1/4+y,3/4+z
1/2-x,3/4+y,1/4+z
'1/4+x, -y,1/4+z'
1/4+x,1/2-y,3/4+z
'3/4+x, -y,3/4+z'
3/4+x,1/2-y,1/4+z
'1/4+x,1/4+y, -z'
1/4+x,3/4+y,1/2-z
3/4+x,1/4+y,1/2-z
'3/4+x,3/4+y, -z'

loop_
_atom_site_aniso_label
_atom_site_aniso_U_11
_atom_site_aniso_U_22
_atom_site_aniso_U_33
_atom_site_aniso_U_12
_atom_site_aniso_U_13
_atom_site_aniso_U_23
Mo(1) 0.0484(5) 0.0395(4) 0.0412(5) 0.0000 0.0000 -0.0041(7)
Na(1) 0.068(3) 0.048(3) 0.052(3) 0.0000 -0.010(3) 0.0000
O(1) 0.053(4) 0.045(3) 0.043(4) -0.008(3) 0.003(3) -0.008(3)
O(2) 0.067(5) 0.078(5) 0.052(4) -0.027(4) 0.002(4) -0.006(4)
O(3) 0.058(4) 0.061(5) 0.040(4) 0.011(4) -0.006(3) -0.001(3)
O(4) 0.088(6) 0.065(5) 0.069(5) -0.030(4) -0.020(4) -0.008(4)
O(5) 0.062(4) 0.057(4) 0.054(5) -0.009(3) 0.002(3) -0.004(3)
N(1) 0.058(5) 0.047(4) 0.038(4) -0.004(4) 0.001(4) -0.007(4)
C(1) 0.042(5) 0.058(6) 0.047(6) -0.009(5) -0.003(5) 0.005(5)
C(2) 0.049(5) 0.052(5) 0.044(5) -0.009(6) 0.003(4) -0.003(5)
C(3) 0.068(7) 0.051(6) 0.058(6) -0.014(6) 0.006(6) -0.026(5)
C(4) 0.066(7) 0.050(6) 0.050(6) -0.008(5) -0.016(6) -0.006(5)
C(5) 0.093(10) 0.11(1) 0.043(7) -0.031(8) -0.004(7) -0.006(7)
C(6) 0.13(1) 0.13(1) 0.09(1) -0.01(1) -0.022(10) 0.053(10)
C(7) 0.15(1) 0.13(1) 0.055(9) -0.08(1) 0.021(9) -0.041(8)
C(8) 0.15(2) 0.22(2) 0.08(1) -0.09(1) -0.06(1) 0.04(1)
C(9) 0.14(3) 0.19(3) 0.23(4) -0.06(2) -0.16(3) 0.03(3)
C(10) 0.08(2) 0.23(3) 0.16(4) -0.07(3) 0.00(3) 0.05(3)

loop_
_atom_site_label
_atom_site_fract_x
_atom_site_fract_y
_atom_site_fract_z
_atom_site_U_iso_or_equiv
_atom_site_occupancy
_atom_site_refinement_flags
_atom_site_thermal_displace_type
_atom_site_calc_flag
_atom_site_calc_attached_atom
Mo(1) 0.98762(4) 0.1250 0.1250 0.0430(2) 0.500 ST Uani d ?
Na(1) 0.8750 -0.0241(1) -0.1250 0.056(1) 0.500 ST Uani d ?
O(1) 1.0421(2) 0.1677(2) 0.0889(5) 0.047(2) 1.000 . Uani d ?
O(2) 1.1040(2) 0.1801(2) -0.0205(5) 0.065(2) 1.000 . Uani d ?
O(3) 0.9679(2) 0.1394(2) -0.0359(5) 0.053(2) 1.000 . Uani d ?
O(4) 0.9245(3) 0.0177(2) -0.0229(6) 0.074(3) 1.000 . Uani d ?
O(5) 0.9441(2) 0.0724(2) 0.0971(5) 0.058(2) 1.000 . Uani d ?
N(1) 1.0049(3) 0.1085(2) -0.0452(6) 0.047(2) 1.000 . Uani d ?
C(1) 1.0675(3) 0.1607(3) -0.0015(8) 0.049(3) 1.000 . Uani d ?
C(2) 1.0490(3) 0.1269(4) -0.0867(7) 0.048(2) 1.000 . Uani d ?
C(3) 0.9895(4) 0.0634(3) -0.0775(8) 0.059(3) 1.000 . Uani d ?
C(4) 0.9491(4) 0.0490(3) 0.0022(9) 0.055(3) 1.000 . Uani d ?
C(5) 1.0457(4) 0.1478(4) -0.2083(9) 0.081(5) 1.000 . Uani d ?
C(6) 1.0208(5) 0.1907(5) -0.220(1) 0.117(6) 1.000 . Uani d ?
C(7) 0.9773(6) 0.0571(5) -0.205(1) 0.113(6) 1.000 . Uani d ?
C(8) 0.9369(6) 0.0829(7) -0.249(1) 0.152(8) 1.000 . Uani d ?
H(2) 1.0714 0.1036 -0.0904 0.058 1.000 . Uiso c ?
H(3) 1.0154 0.0444 -0.0617 0.071 1.000 . Uiso c ?
H(5a) 1.0298 0.1272 -0.2563 0.098 1.000 . Uiso c ?
H(5b) 1.0772 0.1519 -0.2351 0.098 1.000 . Uiso c ?
H(6b) 1.0221 0.2004 -0.2972 0.141 1.000 . Uiso c ?
H(6c) 0.9887 0.1874 -0.1970 0.141 1.000 . Uiso c ?
H(6a) 1.0357 0.2121 -0.1717 0.141 1.000 . Uiso c ?
H(7b) 0.9703 0.0267 -0.2160 0.136 1.000 . Uiso c ?
H(7a) 1.0045 0.0648 -0.2482 0.136 1.000 . Uiso c ?
H(8a) 0.9433 0.1136 -0.2412 0.183 1.000 . Uiso c ?
H(8b) 0.9320 0.0762 -0.3279 0.183 1.000 . Uiso c ?
H(8c) 0.9090 0.0758 -0.2068 0.183 1.000 . Uiso c ?
C(9) 0.899(1) -0.023(1) 0.296(3) 0.19(2) 0.500 . Uani d ?
C(10) 0.880(2) 0.031(1) 0.324(3) 0.16(2) 0.500 . Uani d ?

loop_
_atom_type_symbol
_atom_type_oxidation_number
_atom_type_number_in_cell
_atom_type_scat_dispersion_real
_atom_type_scat_dispersion_imag
_atom_type_scat_source
C 0 288 0.018 0.009
;International Tables for Crystallography 
(1992, Vol. C, Tables 4.2.6.8 and 6.1.1.1) 
;
H 0 384 0.000 0.000
;International Tables for Crystallography 
(1992, Vol. C, Table 6.1.1.2) 
;
N 0 32 0.031 0.018
;International Tables for Crystallography 
(1992, Vol. C, Tables 4.2.6.8 and 6.1.1.1) 
;
O 0 160 0.049 0.032
;International Tables for Crystallography 
(1992, Vol. C, Tables 4.2.6.8 and 6.1.1.1) 
;
Mo 0 16 -0.048 2.734
;International Tables for Crystallography 
(1992, Vol. C, Tables 4.2.6.8 and 6.1.1.1) 
;
Na 0 16 0.135 0.124
;International Tables for Crystallography 
(1992, Vol. C, Tables 4.2.6.8 and 6.1.1.1) 
;

loop_
_geom_angle_atom_site_label_1
_geom_angle_atom_site_label_2
_geom_angle_atom_site_label_3
_geom_angle
_geom_angle_site_symmetry_1
_geom_angle_site_symmetry_2
_geom_angle_site_symmetry_3
_geom_angle_publ_flag
O(1) Mo(1) O(1) 83.1(3) . . 2 yes
O(1) Mo(1) O(3) 83.1(2) . . . yes
O(1) Mo(1) O(3) 122.5(3) . . 2 yes
O(1) Mo(1) O(5) 155.7(2) . . . yes
O(1) Mo(1) O(5) 89.5(2) . . 2 yes
O(1) Mo(1) N(1) 77.5(2) . . . yes
O(1) Mo(1) N(1) 82.5(3) . . 2 yes
O(1) Mo(1) O(3) 122.5(3) 2 . . yes
O(1) Mo(1) O(3) 83.1(2) 2 . 2 yes
O(1) Mo(1) O(5) 89.5(2) 2 . . yes
O(1) Mo(1) O(5) 155.7(2) 2 . 2 yes
O(1) Mo(1) N(1) 82.5(3) 2 . . yes
O(1) Mo(1) N(1) 77.5(2) 2 . 2 yes
O(3) Mo(1) O(3) 147.7(4) . . 2 yes
O(3) Mo(1) O(5) 81.6(2) . . . yes
O(3) Mo(1) O(5) 79.1(3) . . 2 yes
O(3) Mo(1) N(1) 40.0(2) . . . yes
O(3) Mo(1) N(1) 153.5(2) . . 2 yes
O(3) Mo(1) O(5) 79.1(3) 2 . . yes
O(3) Mo(1) O(5) 81.6(2) 2 . 2 yes
O(3) Mo(1) N(1) 153.5(2) 2 . . yes
O(3) Mo(1) N(1) 40.0(2) 2 . 2 yes
O(5) Mo(1) O(5) 105.9(4) . . 2 yes
O(5) Mo(1) N(1) 78.7(3) . . . yes
O(5) Mo(1) N(1) 118.4(3) . . 2 yes
O(5) Mo(1) N(1) 118.4(3) 2 . . yes
O(5) Mo(1) N(1) 78.7(3) 2 . 2 yes
N(1) Mo(1) N(1) 153.2(4) . . 2 yes
O(2) Na(1) O(2) 104.6(4) 32_445 . 14_744 yes
O(2) Na(1) O(4) 96.5(2) 32_445 . . yes
O(2) Na(1) O(4) 125.6(3) 32_445 . 19_654 yes
O(2) Na(1) O(4) 125.6(3) 14_744 . . yes
O(2) Na(1) O(4) 96.5(2) 14_744 . 19_654 yes
O(4) Na(1) O(4) 110.8(4) . . 19_654 yes
Mo(1) O(1) C(1) 118.6(6) . . . yes
Na(1) O(2) C(1) 112.7(6) 6_755 . . yes
Mo(1) O(3) N(1) 73.8(4) . . . yes
Na(1) O(4) C(4) 158.9(7) . . . yes
Mo(1) O(5) C(4) 119.2(6) . . . yes
Mo(1) N(1) O(3) 66.3(4) . . . yes
Mo(1) N(1) C(2) 115.0(5) . . . yes
Mo(1) N(1) C(3) 112.9(6) . . . yes
O(3) N(1) C(2) 114.1(7) . . . yes
O(3) N(1) C(3) 114.5(7) . . . yes
C(2) N(1) C(3) 121.5(8) . . . yes
O(1) C(1) O(2) 122.9(9) . . . yes
O(1) C(1) C(2) 116.9(8) . . . yes
O(2) C(1) C(2) 120.2(9) . . . yes
N(1) C(2) C(1) 109.7(7) . . . yes
N(1) C(2) C(5) 114.2(8) . . . yes
N(1) C(2) H(2) 107.5 . . . no
C(1) C(2) C(5) 110.0(9) . . . yes
C(1) C(2) H(2) 107.6 . . . no
C(5) C(2) H(2) 107.5 . . . no
N(1) C(3) C(4) 109.1(8) . . . yes
N(1) C(3) C(7) 115.2(9) . . . yes
N(1) C(3) H(3) 106.5 . . . no
C(4) C(3) C(7) 112.5(10) . . . yes
C(4) C(3) H(3) 106.5 . . . no
C(7) C(3) H(3) 106.5 . . . no
O(4) C(4) O(5) 124(1) . . . yes
O(4) C(4) C(3) 120.2(10) . . . yes
O(5) C(4) C(3) 115.8(8) . . . yes
C(2) C(5) C(6) 117(1) . . . yes
C(2) C(5) H(5a) 107.3 . . . no
C(2) C(5) H(5b) 107.3 . . . no
C(6) C(5) H(5a) 107.3 . . . no
C(6) C(5) H(5b) 107.5 . . . no
H(5a) C(5) H(5b) 109.5 . . . no
C(5) C(6) H(6b) 109.6 . . . no
C(5) C(6) H(6c) 109.6 . . . no
C(5) C(6) H(6a) 109.4 . . . no
H(6b) C(6) H(6c) 109.6 . . . no
H(6b) C(6) H(6a) 109.3 . . . no
H(6c) C(6) H(6a) 109.3 . . . no
C(3) C(7) C(8) 116(1) . . . yes
C(3) C(7) H(7b) 107.6 . . . no
C(3) C(7) H(7a) 107.7 . . . no
C(8) C(7) H(7b) 107.7 . . . no
C(8) C(7) H(7a) 107.8 . . . no
H(7b) C(7) H(7a) 109.4 . . . no
C(7) C(8) H(8a) 109.6 . . . no
C(7) C(8) H(8b) 109.9 . . . no
C(7) C(8) H(8c) 109.6 . . . no
H(8a) C(8) H(8b) 109.3 . . . no
H(8a) C(8) H(8c) 109.0 . . . no
H(8b) C(8) H(8c) 109.4 . . . no
C(9) C(10) C(10) 104(2) . . 19_655 yes

loop_
_geom_bond_atom_site_label_1
_geom_bond_atom_site_label_2
_geom_bond_distance
_geom_bond_site_symmetry_1
_geom_bond_site_symmetry_2
_geom_bond_publ_flag
Mo(1) O(1) 2.053(6) . . yes
Mo(1) O(1) 2.053(6) . 2 yes
Mo(1) O(3) 2.003(6) . . yes
Mo(1) O(3) 2.003(6) . 2 yes
Mo(1) O(5) 2.039(6) . . yes
Mo(1) O(5) 2.039(6) . 2 yes
Mo(1) N(1) 2.101(7) . . yes
Mo(1) N(1) 2.101(7) . 2 yes
Na(1) O(2) 2.269(7) . 32_445 yes
Na(1) O(2) 2.269(7) . 14_744 yes
Na(1) O(4) 2.229(7) . . yes
Na(1) O(4) 2.229(7) . 19_654 yes
O(1) C(1) 1.292(10) . . yes
O(2) C(1) 1.206(9) . . yes
O(3) N(1) 1.406(7) . . yes
O(4) C(4) 1.21(1) . . yes
O(5) C(4) 1.32(1) . . yes
N(1) C(2) 1.45(1) . . yes
N(1) C(3) 1.48(1) . . yes
C(1) C(2) 1.52(1) . . yes
C(2) C(5) 1.55(1) . . yes
C(2) H(2) 0.95 . . no
C(3) C(4) 1.53(1) . . yes
C(3) C(7) 1.53(1) . . yes
C(3) H(3) 0.95 . . no
C(5) C(6) 1.48(2) . . yes
C(5) H(5a) 0.95 . . no
C(5) H(5b) 0.95 . . no
C(6) H(6b) 0.95 . . no
C(6) H(6c) 0.95 . . no
C(6) H(6a) 0.95 . . no
C(7) C(8) 1.48(2) . . yes
C(7) H(7b) 0.95 . . no
C(7) H(7a) 0.95 . . no
C(8) H(8a) 0.95 . . no
C(8) H(8b) 0.95 . . no
C(8) H(8c) 0.95 . . no
C(9) C(10) 1.77(4) . . yes
C(10) C(10) 1.21(6) . 19_655 yes

loop_
_geom_contact_atom_site_label_1
_geom_contact_atom_site_label_2
_geom_contact_distance
_geom_contact_site_symmetry_1
_geom_contact_site_symmetry_2
_geom_contact_publ_flag
O(1) O(4) 3.558(9) . 6_755 no
O(2) C(2) 3.33(1) . 4_755 no
O(2) O(4) 3.356(9) . 8 no
O(2) C(1) 3.54(1) . 4_755 no
O(2) O(2) 3.54(1) . 4_755 no
O(2) O(2) 3.59(1) . 3_755 no
O(3) C(10) 3.49(3) . 2 no
O(5) C(10) 3.45(3) . . no

loop_
_geom_torsion_atom_site_label_1
_geom_torsion_atom_site_label_2
_geom_torsion_atom_site_label_3
_geom_torsion_atom_site_label_4
_geom_torsion_site_symmetry_1
_geom_torsion_site_symmetry_2
_geom_torsion_site_symmetry_3
_geom_torsion_site_symmetry_4
_geom_torsion
_geom_torsion_publ_flag
Mo(1) O(1) C(1) O(2) . . . . -169.2(7) no
Mo(1) O(1) C(1) C(2) . . . . 12(1) no
Mo(1) O(1) C(1) O(2) . 2 2 2 -169.2(7) no
Mo(1) O(1) C(1) C(2) . 2 2 2 12(1) no
Mo(1) O(3) N(1) C(2) . . . . -108.0(7) no
Mo(1) O(3) N(1) C(3) . . . . 105.5(7) no
Mo(1) O(3) N(1) C(2) . 2 2 2 -108.0(7) no
Mo(1) O(3) N(1) C(3) . 2 2 2 105.5(7) no
Mo(1) O(5) C(4) O(4) . . . . -178.7(8) no
Mo(1) O(5) C(4) C(3) . . . . 2(1) no
Mo(1) O(5) C(4) O(4) . 2 2 2 -178.7(8) no
Mo(1) O(5) C(4) C(3) . 2 2 2 2(1) no
Mo(1) N(1) C(2) C(1) . . . . -10.2(10) no
Mo(1) N(1) C(2) C(5) . . . . -134.2(8) no
Mo(1) N(1) C(3) C(4) . . . . 22(1) no
Mo(1) N(1) C(3) C(7) . . . . 150.2(10) no
Mo(1) N(1) C(2) C(1) . 2 2 2 -10.2(10) no
Mo(1) N(1) C(2) C(5) . 2 2 2 -134.2(8) no
Mo(1) N(1) C(3) C(4) . 2 2 2 22(1) no
Mo(1) N(1) C(3) C(7) . 2 2 2 150.2(10) no
Na(1) O(4) C(4) O(5) . . . . 122(1) no
Na(1) O(4) C(4) C(3) . . . . -58(2) no
Na(1) O(4) C(4) O(5) . 19_654 19_654 19_654 122(1) no
Na(1) O(4) C(4) C(3) . 19_654 19_654 19_654 -58(2) no
O(1) Mo(1) O(1) C(1) . . 2 2 70.2(6) no
O(1) Mo(1) O(3) N(1) . . . . 78.7(4) no
O(1) Mo(1) O(3) N(1) . . 2 2 1.6(4) no
O(1) Mo(1) O(5) C(4) . . . . -2(1) no
O(1) Mo(1) O(5) C(4) . . 2 2 -73.9(7) no
O(1) Mo(1) N(1) O(3) . . . . -94.2(4) no
O(1) Mo(1) N(1) C(2) . . . . 12.5(6) no
O(1) Mo(1) N(1) C(3) . . . . 158.0(7) no
O(1) Mo(1) N(1) O(3) . . 2 2 -178.7(4) no
O(1) Mo(1) N(1) C(2) . . 2 2 -72.0(7) no
O(1) Mo(1) N(1) C(3) . . 2 2 73.5(7) no
O(1) C(1) C(2) N(1) . . . . 0(1) no
O(1) C(1) C(2) C(5) . . . . 125.6(9) no
O(2) Na(1) O(2) C(1) . 6_755 3_755 3_755 69.8(7) no
O(2) C(1) C(2) N(1) . . . . -179.6(9) no
O(2) C(1) C(2) C(5) . . . . -53(1) no
O(3) Mo(1) O(1) C(1) . . . . -53.9(6) no
O(3) Mo(1) O(1) C(1) . . 2 2 147.4(6) no
O(3) Mo(1) O(3) N(1) . . 2 2 -136.1(3) no
O(3) Mo(1) O(5) C(4) . . . . 49.1(7) no
O(3) Mo(1) O(5) C(4) . . 2 2 -156.9(7) no
O(3) Mo(1) N(1) C(2) . . . . 106.7(7) no
O(3) Mo(1) N(1) C(3) . . . . -107.8(8) no
O(3) Mo(1) N(1) C(2) . . 2 2 -129.5(7) no
O(3) Mo(1) N(1) C(3) . . 2 2 15(1) no
O(3) N(1) Mo(1) O(5) . . . . 90.4(4) no
O(3) N(1) Mo(1) O(5) . . . 2 -11.7(4) no
O(3) N(1) Mo(1) N(1) . . . 2 -136.8(3) no
O(3) N(1) C(2) C(1) . . . . 63.7(10) no
O(3) N(1) C(2) C(5) . . . . -60(1) no
O(3) N(1) C(3) C(4) . . . . -50(1) no
O(3) N(1) C(3) C(7) . . . . 76(1) no
O(4) Na(1) O(4) C(4) . . 19_654 19_654 -31(2) no
O(4) C(4) C(3) N(1) . . . . 164.4(9) no
O(4) C(4) C(3) C(7) . . . . 35(1) no
O(5) Mo(1) O(1) C(1) . . . . -2.8(10) no
O(5) Mo(1) O(1) C(1) . . 2 2 -133.0(6) no
O(5) Mo(1) O(3) N(1) . . . . -82.4(4) no
O(5) Mo(1) O(3) N(1) . . 2 2 169.5(4) no
O(5) Mo(1) O(5) C(4) . . 2 2 125.2(7) no
O(5) Mo(1) N(1) C(2) . . . . -162.9(7) no
O(5) Mo(1) N(1) C(3) . . . . -17.4(7) no
O(5) Mo(1) N(1) C(2) . . 2 2 95.0(7) no
O(5) Mo(1) N(1) C(3) . . 2 2 -119.5(7) no
O(5) C(4) C(3) N(1) . . . . -16(1) no
O(5) C(4) C(3) C(7) . . . . -145(1) no
N(1) Mo(1) O(1) C(1) . . . . -13.7(6) no
N(1) Mo(1) O(1) C(1) . . 2 2 148.4(7) no
N(1) Mo(1) O(5) C(4) . . . . 8.6(7) no
N(1) Mo(1) O(5) C(4) . . 2 2 -149.3(7) no
N(1) Mo(1) N(1) C(2) . . 2 2 -30.1(6) no
N(1) Mo(1) N(1) C(3) . . 2 2 115.4(7) no
N(1) C(2) C(5) C(6) . . . . 73(1) no
N(1) C(3) C(7) C(8) . . . . -63(1) no
C(1) C(2) N(1) C(3) . . . . -152.4(9) no
C(1) C(2) C(5) C(6) . . . . -50(1) no
C(2) N(1) C(3) C(4) . . . . 165.6(8) no
C(2) N(1) C(3) C(7) . . . . -66(1) no
C(3) N(1) C(2) C(5) . . . . 83(1) no
C(4) C(3) C(7) C(8) . . . . 62(1) no
C(9) C(10) C(10) C(9) . . 19_655 19_655 -30(5) no
